data_7159005
loop_
_publ_author_name
'Yoshimura, Yuki'
'Tanaka, Yudai'
'Kobayashi, Ryota'
'Niikura, Kohei'
'Kawasaki, Tsuneomi'

_publ_section_title
;
 Asymmetric Strecker reaction at the solid/solid interface.
;
_journal_issue 3
_journal_name_full 'Organic &amp; biomolecular chemistry'
_journal_page_first 520
_journal_page_last 524
_journal_paper_doi 10.1039/d2ob01802k
_journal_volume 21
_journal_year 2023
_chemical_absolute_configuration 'CHOOSE rm ad rmad syn or unk'
_chemical_formula_moiety 'C15 H17 N O2'
_chemical_formula_sum 'C15 H17 N O2'
_chemical_formula_weight 243.30
_space_group_crystal_system orthorhombic
_space_group_IT_number 43
_space_group_name_Hall 'F 2 -2d'
_space_group_name_H-M_alt 'F d d 2'
_atom_sites_solution_hydrogens geom
_atom_sites_solution_primary direct
_atom_sites_solution_secondary difmap
_audit_update_record
;
2021-10-24 deposited with the CCDC.	2022-11-15 downloaded from the CCDC.
;
_cell_angle_alpha 90.0000
_cell_angle_beta 90.0000
_cell_angle_gamma 90.0000
_cell_formula_units_Z 16
_cell_length_a 17.4716(6)
_cell_length_b 49.5734(18)
_cell_length_c 5.8374(2)
_cell_measurement_reflns_used 11856
_cell_measurement_temperature 123
_cell_measurement_theta_max 68.23
_cell_measurement_theta_min 3.56
_cell_volume 5055.9(3)
_computing_cell_refinement 'RAPID AUTO'
_computing_data_collection 'RAPID AUTO (Rigaku, ????)'
_computing_data_reduction 'RAPID AUTO'
_computing_molecular_graphics 'CrystalStructure 4.1.1'
_computing_publication_material 'CrystalStructure 4.1.1 (Rigaku, 2015)'
_computing_structure_refinement 'SHELXL Version 2014/7 (Sheldrick, 2008)'
_computing_structure_solution 'SIR2011 (Burla, et al., 2012)'
_diffrn_ambient_temperature 123
_diffrn_detector_area_resol_mean 10.000
_diffrn_measured_fraction_theta_full 1.000
_diffrn_measured_fraction_theta_max 1.000
_diffrn_measurement_device_type 'Rigaku R-AXIS RAPID'
_diffrn_measurement_method \w
_diffrn_radiation_type 'Cu K\a'
_diffrn_radiation_wavelength 1.54187
_diffrn_reflns_av_R_equivalents 0.0908
_diffrn_reflns_Laue_measured_fraction_full 1.000
_diffrn_reflns_Laue_measured_fraction_max 1.000
_diffrn_reflns_limit_h_max 20
_diffrn_reflns_limit_h_min -20
_diffrn_reflns_limit_k_max 59
_diffrn_reflns_limit_k_min -59
_diffrn_reflns_limit_l_max 6
_diffrn_reflns_limit_l_min -7
_diffrn_reflns_number 13782
_diffrn_reflns_point_group_measured_fraction_full 0.995
_diffrn_reflns_point_group_measured_fraction_max 0.994
_diffrn_reflns_theta_full 67.687
_diffrn_reflns_theta_max 68.237
_diffrn_reflns_theta_min 3.566
_diffrn_standards_number 0
_exptl_absorpt_coefficient_mu 0.679
_exptl_absorpt_correction_T_max 0.934
_exptl_absorpt_correction_T_min 0.512
_exptl_absorpt_correction_type multi-scan
_exptl_absorpt_process_details 'ABSCOR (Rigaku, 1995)'
_exptl_crystal_colour colorless
_exptl_crystal_density_diffrn 1.278
_exptl_crystal_density_method 'not measured'
_exptl_crystal_description needle
_exptl_crystal_F_000 2080.00
_exptl_crystal_recrystallization_method 'Re-crystallisation from solvent: ether'
_exptl_crystal_size_max 0.600
_exptl_crystal_size_mid 0.200
_exptl_crystal_size_min 0.100
_refine_diff_density_max 0.32
_refine_diff_density_min -0.29
_refine_ls_abs_structure_details
;
 No quotients, so Flack parameter determined by classical intensity fit
;
_refine_ls_abs_structure_Flack -0.3(8)
_refine_ls_extinction_method none
_refine_ls_goodness_of_fit_ref 1.166
_refine_ls_hydrogen_treatment constr
_refine_ls_number_parameters 163
_refine_ls_number_reflns 2295
_refine_ls_number_restraints 1
_refine_ls_R_factor_all 0.0828
_refine_ls_R_factor_gt 0.0702
_refine_ls_shift/su_max 0.000
_refine_ls_structure_factor_coef Fsqd
_refine_ls_weighting_details 'w = 1/[\s^2^(Fo^2^)+(0.0760P)^2^+12.5797P] where P=(Fo^2^+2Fc^2^)/3'
_refine_ls_weighting_scheme calc
_refine_ls_wR_factor_gt 0.1778
_refine_ls_wR_factor_ref 0.1891
_reflns_Friedel_coverage 0.796
_reflns_Friedel_fraction_full 0.988
_reflns_Friedel_fraction_max 0.986
_reflns_number_gt 1881
_reflns_number_total 2295
_reflns_threshold_expression F^2^>2.0\s(F^2^)
_cod_data_source_file d2ob01802k2.cif
_cod_data_source_block benzhydrylamine_aceticacid_salt
_cod_depositor_comments 'Adding full bibliography for 7159004--7159006.cif.'
_cod_original_cell_volume 5056.0(3)
_cod_database_code 7159005

loop_
_space_group_symop_id
_space_group_symop_operation_xyz
1 +X,+Y,+Z
2 -X,-Y,+Z
3 1/4-X,1/4+Y,1/4+Z
4 1/4+X,1/4-Y,1/4+Z
5 +X,1/2+Y,1/2+Z
6 -X,1/2-Y,1/2+Z
7 1/4-X,3/4+Y,3/4+Z
8 1/4+X,3/4-Y,3/4+Z
9 1/2+X,+Y,1/2+Z
10 1/2-X,-Y,1/2+Z
11 3/4-X,1/4+Y,3/4+Z
12 3/4+X,1/4-Y,3/4+Z
13 1/2+X,1/2+Y,+Z
14 1/2-X,1/2-Y,+Z
15 3/4-X,3/4+Y,1/4+Z
16 3/4+X,3/4-Y,1/4+Z

loop_
_atom_site_label
_atom_site_type_symbol
_atom_site_fract_x
_atom_site_fract_y
_atom_site_fract_z
_atom_site_U_iso_or_equiv
_atom_site_adp_type
_atom_site_occupancy
_atom_site_site_symmetry_order
_atom_site_calc_flag
_atom_site_refinement_flags_posn
_atom_site_refinement_flags_adp
_atom_site_refinement_flags_occupancy
_atom_site_disorder_assembly
_atom_site_disorder_group
O1 O 0.8672(2) 0.13777(8) 0.7254(7) 0.0316(10) Uani 1 1 d . . . . .
O2 O 0.9498(2) 0.15130(8) 0.4594(7) 0.0332(10) Uani 1 1 d . . . . .
N1 N 0.9948(2) 0.14889(9) 0.0045(9) 0.0278(11) Uani 1 1 d . . . . .
H1A H 1.0290 0.1350 0.0027 0.033 Uiso 1 1 calc R U . . .
H1B H 0.9768 0.1512 0.1494 0.033 Uiso 1 1 calc R U . . .
H1C H 0.9551 0.1450 -0.0911 0.033 Uiso 1 1 calc R U . . .
C1 C 0.8830(3) 0.14565(11) 0.5239(10) 0.0276(13) Uani 1 1 d . . . . .
C2 C 1.0335(3) 0.17430(11) -0.0740(10) 0.0289(13) Uani 1 1 d . . . . .
H2 H 1.0502 0.1713 -0.2359 0.035 Uiso 1 1 calc R U . . .
C3 C 0.9791(3) 0.19825(11) -0.0747(10) 0.0273(13) Uani 1 1 d . . . . .
C4 C 0.9761(3) 0.21483(12) -0.2639(11) 0.0331(13) Uani 1 1 d . . . . .
H4 H 1.0050 0.2103 -0.3962 0.040 Uiso 1 1 calc R U . . .
C5 C 0.9318(3) 0.23809(12) -0.2655(12) 0.0379(15) Uani 1 1 d . . . . .
H5 H 0.9311 0.2495 -0.3964 0.046 Uiso 1 1 calc R U . . .
C6 C 0.8907(3) 0.22801(12) 0.1159(11) 0.0338(14) Uani 1 1 d . . . . .
H6 H 0.8608 0.2324 0.2464 0.041 Uiso 1 1 calc R U . . .
C7 C 0.9364(3) 0.20488(11) 0.1192(11) 0.0306(13) Uani 1 1 d . . . . .
H7 H 0.9384 0.1938 0.2519 0.037 Uiso 1 1 calc R U . . .
C8 C 1.1215(3) 0.16744(13) 0.2716(11) 0.0347(14) Uani 1 1 d . . . . .
H8 H 1.0869 0.1545 0.3319 0.042 Uiso 1 1 calc R U . . .
C9 C 0.8185(3) 0.14876(12) 0.3550(11) 0.0329(14) Uani 1 1 d . . . . .
H9A H 0.7701 0.1437 0.4284 0.039 Uiso 1 1 calc R U . . .
H9B H 0.8156 0.1676 0.3041 0.039 Uiso 1 1 calc R U . . .
H9C H 0.8276 0.1370 0.2226 0.039 Uiso 1 1 calc R U . . .
C10 C 1.1885(3) 0.17360(13) 0.3897(12) 0.0419(17) Uani 1 1 d . . . . .
H10 H 1.1998 0.1645 0.5287 0.050 Uiso 1 1 calc R U . . .
C11 C 1.1556(3) 0.19984(12) -0.0151(12) 0.0349(15) Uani 1 1 d . . . . .
H11 H 1.1446 0.2091 -0.1537 0.042 Uiso 1 1 calc R U . . .
C12 C 0.8885(3) 0.24448(12) -0.0730(12) 0.0374(15) Uani 1 1 d . . . . .
H12 H 0.8575 0.2602 -0.0722 0.045 Uiso 1 1 calc R U . . .
C13 C 1.1053(3) 0.18021(11) 0.0661(10) 0.0302(14) Uani 1 1 d . . . . .
C14 C 1.2216(3) 0.20584(13) 0.1062(13) 0.0421(17) Uani 1 1 d . . . . .
H14 H 1.2556 0.2192 0.0490 0.050 Uiso 1 1 calc R U . . .
C15 C 1.2388(3) 0.19282(13) 0.3078(13) 0.0431(17) Uani 1 1 d . . . . .
H15 H 1.2844 0.1970 0.3892 0.052 Uiso 1 1 calc R U . . .

loop_
_atom_site_aniso_label
_atom_site_aniso_U_11
_atom_site_aniso_U_22
_atom_site_aniso_U_33
_atom_site_aniso_U_23
_atom_site_aniso_U_13
_atom_site_aniso_U_12
O1 0.023(2) 0.036(2) 0.036(2) 0.0030(19) -0.0031(17) -0.0039(17)
O2 0.0210(19) 0.041(2) 0.038(2) 0.0020(19) 0.0000(17) 0.0006(17)
N1 0.020(2) 0.030(3) 0.033(3) -0.001(2) -0.0012(19) 0.0017(19)
C1 0.022(3) 0.022(3) 0.038(3) 0.000(2) -0.006(3) 0.000(2)
C2 0.026(3) 0.030(3) 0.031(3) 0.000(3) -0.001(2) 0.002(2)
C3 0.018(3) 0.031(3) 0.033(3) 0.001(2) -0.006(2) -0.003(2)
C4 0.027(3) 0.035(3) 0.038(3) 0.000(3) 0.000(3) -0.004(3)
C5 0.038(3) 0.035(3) 0.041(4) 0.005(3) -0.009(3) -0.004(3)
C6 0.024(3) 0.037(3) 0.040(4) -0.006(3) -0.002(3) -0.001(3)
C7 0.021(3) 0.031(3) 0.040(3) 0.004(3) -0.002(2) -0.004(2)
C8 0.022(3) 0.039(3) 0.043(4) -0.001(3) -0.005(3) -0.001(2)
C9 0.021(3) 0.037(3) 0.040(3) 0.002(3) -0.002(2) -0.001(2)
C10 0.029(3) 0.048(4) 0.048(4) -0.008(3) -0.010(3) 0.007(3)
C11 0.024(3) 0.035(3) 0.046(4) -0.004(3) 0.000(3) 0.002(2)
C12 0.027(3) 0.031(3) 0.054(4) 0.000(3) -0.007(3) 0.004(3)
C13 0.018(3) 0.034(3) 0.039(4) -0.005(3) 0.001(2) 0.002(2)
C14 0.022(3) 0.041(4) 0.063(5) -0.011(3) 0.004(3) -0.006(3)
C15 0.020(3) 0.049(4) 0.060(5) -0.019(4) -0.005(3) 0.002(3)

loop_
_atom_type_symbol
_atom_type_description
_atom_type_scat_dispersion_real
_atom_type_scat_dispersion_imag
_atom_type_scat_source
C C 0.0181 0.0091
;
International Tables for Crystallography
(Vol. C, Tables 4.2.6.8 and 6.1.1.4)
;
H H 0.0000 0.0000
;
International Tables for Crystallography
(Vol. C, Table 6.1.1.4)
;
N N 0.0311 0.0180
;
International Tables for Crystallography
(Vol. C, Tables 4.2.6.8 and 6.1.1.4)
;
O O 0.0492 0.0322
;
International Tables for Crystallography
(Vol. C, Tables 4.2.6.8 and 6.1.1.4)
;

loop_
_geom_angle_atom_site_label_1
_geom_angle_atom_site_label_2
_geom_angle_atom_site_label_3
_geom_angle
_geom_angle_site_symmetry_1
_geom_angle_site_symmetry_3
_geom_angle_publ_flag
C2 N1 H1A 109.5 . . ?
C2 N1 H1B 109.5 . . ?
H1A N1 H1B 109.5 . . ?
C2 N1 H1C 109.5 . . ?
H1A N1 H1C 109.5 . . ?
H1B N1 H1C 109.5 . . ?
O2 C1 O1 123.2(5) . . ?
O2 C1 C9 118.5(5) . . ?
O1 C1 C9 118.3(5) . . ?
N1 C2 C3 112.0(4) . . ?
N1 C2 C13 111.6(5) . . ?
C3 C2 C13 111.4(4) . . ?
N1 C2 H2 107.2 . . ?
C3 C2 H2 107.2 . . ?
C13 C2 H2 107.2 . . ?
C4 C3 C7 119.3(5) . . ?
C4 C3 C2 119.5(5) . . ?
C7 C3 C2 121.1(5) . . ?
C3 C4 C5 121.5(6) . . ?
C3 C4 H4 119.3 . . ?
C5 C4 H4 119.3 . . ?
C4 C5 C12 119.1(6) . . ?
C4 C5 H5 120.4 . . ?
C12 C5 H5 120.4 . . ?
C12 C6 C7 121.0(6) . . ?
C12 C6 H6 119.5 . . ?
C7 C6 H6 119.5 . . ?
C3 C7 C6 119.2(6) . . ?
C3 C7 H7 120.4 . . ?
C6 C7 H7 120.4 . . ?
C13 C8 C10 120.0(6) . . ?
C13 C8 H8 120.0 . . ?
C10 C8 H8 120.0 . . ?
C1 C9 H9A 109.5 . . ?
C1 C9 H9B 109.5 . . ?
H9A C9 H9B 109.5 . . ?
C1 C9 H9C 109.5 . . ?
H9A C9 H9C 109.5 . . ?
H9B C9 H9C 109.5 . . ?
C15 C10 C8 121.0(7) . . ?
C15 C10 H10 119.5 . . ?
C8 C10 H10 119.5 . . ?
C14 C11 C13 120.0(6) . . ?
C14 C11 H11 120.0 . . ?
C13 C11 H11 120.0 . . ?
C6 C12 C5 119.9(6) . . ?
C6 C12 H12 120.1 . . ?
C5 C12 H12 120.1 . . ?
C8 C13 C11 119.0(5) . . ?
C8 C13 C2 123.0(5) . . ?
C11 C13 C2 118.0(5) . . ?
C15 C14 C11 121.2(6) . . ?
C15 C14 H14 119.4 . . ?
C11 C14 H14 119.4 . . ?
C14 C15 C10 118.8(6) . . ?
C14 C15 H15 120.6 . . ?
C10 C15 H15 120.6 . . ?

loop_
_geom_bond_atom_site_label_1
_geom_bond_atom_site_label_2
_geom_bond_distance
_geom_bond_site_symmetry_2
_geom_bond_publ_flag
O1 C1 1.270(7) . ?
O2 C1 1.258(7) . ?
N1 C2 1.502(7) . ?
N1 H1A 0.9100 . ?
N1 H1B 0.9100 . ?
N1 H1C 0.9100 . ?
C1 C9 1.506(8) . ?
C2 C3 1.521(7) . ?
C2 C13 1.526(8) . ?
C2 H2 1.0000 . ?
C3 C4 1.378(8) . ?
C3 C7 1.395(8) . ?
C4 C5 1.388(8) . ?
C4 H4 0.9500 . ?
C5 C12 1.392(9) . ?
C5 H5 0.9500 . ?
C6 C12 1.372(9) . ?
C6 C7 1.397(8) . ?
C6 H6 0.9500 . ?
C7 H7 0.9500 . ?
C8 C13 1.386(8) . ?
C8 C10 1.392(8) . ?
C8 H8 0.9500 . ?
C9 H9A 0.9800 . ?
C9 H9B 0.9800 . ?
C9 H9C 0.9800 . ?
C10 C15 1.381(10) . ?
C10 H10 0.9500 . ?
C11 C14 1.386(9) . ?
C11 C13 1.394(8) . ?
C11 H11 0.9500 . ?
C12 H12 0.9500 . ?
C14 C15 1.376(10) . ?
C14 H14 0.9500 . ?
C15 H15 0.9500 . ?

loop_
_geom_torsion_atom_site_label_1
_geom_torsion_atom_site_label_2
_geom_torsion_atom_site_label_3
_geom_torsion_atom_site_label_4
_geom_torsion
_geom_torsion_site_symmetry_1
_geom_torsion_site_symmetry_2
_geom_torsion_site_symmetry_3
_geom_torsion_site_symmetry_4
_geom_torsion_publ_flag
N1 C2 C3 C4 -132.4(5) . . . . ?
C13 C2 C3 C4 101.8(6) . . . . ?
N1 C2 C3 C7 52.5(7) . . . . ?
C13 C2 C3 C7 -73.3(6) . . . . ?
C7 C3 C4 C5 0.3(8) . . . . ?
C2 C3 C4 C5 -174.9(5) . . . . ?
C3 C4 C5 C12 -1.1(9) . . . . ?
C4 C3 C7 C6 0.9(8) . . . . ?
C2 C3 C7 C6 176.1(5) . . . . ?
C12 C6 C7 C3 -1.3(8) . . . . ?
C13 C8 C10 C15 1.4(9) . . . . ?
C7 C6 C12 C5 0.5(9) . . . . ?
C4 C5 C12 C6 0.7(9) . . . . ?
C10 C8 C13 C11 -2.2(9) . . . . ?
C10 C8 C13 C2 179.4(6) . . . . ?
C14 C11 C13 C8 1.6(8) . . . . ?
C14 C11 C13 C2 -179.9(5) . . . . ?
N1 C2 C13 C8 -14.3(7) . . . . ?
C3 C2 C13 C8 111.7(6) . . . . ?
N1 C2 C13 C11 167.2(5) . . . . ?
C3 C2 C13 C11 -66.8(7) . . . . ?
C13 C11 C14 C15 -0.3(9) . . . . ?
C11 C14 C15 C10 -0.5(9) . . . . ?
C8 C10 C15 C14 -0.1(9) . . . . ?
